data_7118112
loop_
_publ_author_name
'Can Xue'
'Xin Huang'
'Shangze Wu'
'Jing Zhou'
'Jianxin Dai'
'Chunling Fu'
'Shengming Ma'

_publ_section_title
;
 TfOH-catalyzed domino cycloisomerization/hydrolytic defluorination of
 2,3-allenyl perfluoroalkyl ketones
;
_journal_name_full Chem.Commun.
_journal_page_first 17112
_journal_paper_doi 10.1039/C5cc06111C
_journal_volume 51
_journal_year 2015
_chemical_formula_sum 'C23 H17 F7 O2'
_chemical_formula_weight 458.37
_chemical_name_systematic
; 
 ? 
;
_space_group_IT_number 2
_symmetry_cell_setting triclinic
_symmetry_space_group_name_Hall '-P 1'
_symmetry_space_group_name_H-M 'P -1'
_atom_sites_solution_hydrogens geom
_atom_sites_solution_primary direct
_atom_sites_solution_secondary difmap
_audit_creation_method SHELXL-97
_audit_update_record
;
2015-04-13 deposited with the CCDC.
2015-09-21 downloaded from the CCDC.
;
_cell_angle_alpha 108.215(10)
_cell_angle_beta 105.015(10)
_cell_angle_gamma 110.595(7)
_cell_formula_units_Z 4
_cell_length_a 13.635(4)
_cell_length_b 13.766(4)
_cell_length_c 14.405(7)
_cell_measurement_temperature 296(2)
_cell_volume 2187.4(14)
_computing_structure_refinement 'SHELXL-97 (Sheldrick, 2008)'
_computing_structure_solution 'SHELXS-97 (Sheldrick, 2008)'
_diffrn_ambient_temperature 296(2)
_diffrn_measured_fraction_theta_full 0.982
_diffrn_measured_fraction_theta_max 0.982
_diffrn_radiation_monochromator graphite
_diffrn_radiation_source 'fine-focus sealed tube'
_diffrn_radiation_type MoK\a
_diffrn_radiation_wavelength 0.71073
_diffrn_reflns_av_R_equivalents 0.0458
_diffrn_reflns_av_sigmaI/netI 0.0502
_diffrn_reflns_limit_h_max 16
_diffrn_reflns_limit_h_min -16
_diffrn_reflns_limit_k_max 14
_diffrn_reflns_limit_k_min -16
_diffrn_reflns_limit_l_max 17
_diffrn_reflns_limit_l_min -17
_diffrn_reflns_number 22702
_diffrn_reflns_theta_full 25.01
_diffrn_reflns_theta_max 25.01
_diffrn_reflns_theta_min 1.64
_exptl_absorpt_coefficient_mu 0.128
_exptl_absorpt_correction_T_max 0.9422
_exptl_absorpt_correction_T_min 0.9340
_exptl_absorpt_correction_type multi-scan
_exptl_absorpt_process_details sadabs
_exptl_crystal_colour yellow
_exptl_crystal_density_diffrn 1.392
_exptl_crystal_density_method 'not measured'
_exptl_crystal_description block
_exptl_crystal_F_000 936
_exptl_crystal_size_max 0.54
_exptl_crystal_size_mid 0.50
_exptl_crystal_size_min 0.47
_refine_diff_density_max 0.725
_refine_diff_density_min -0.425
_refine_diff_density_rms 0.067
_refine_ls_extinction_method none
_refine_ls_goodness_of_fit_ref 1.014
_refine_ls_hydrogen_treatment constr
_refine_ls_matrix_type full
_refine_ls_number_parameters 577
_refine_ls_number_reflns 7576
_refine_ls_number_restraints 39
_refine_ls_restrained_S_all 1.031
_refine_ls_R_factor_all 0.1732
_refine_ls_R_factor_gt 0.1199
_refine_ls_shift/su_max 0.000
_refine_ls_shift/su_mean 0.000
_refine_ls_structure_factor_coef Fsqd
_refine_ls_weighting_details 'calc w=1/[\s^2^(Fo^2^)+(0.1080P)^2^+4.0000P] where P=(Fo^2^+2Fc^2^)/3'
_refine_ls_weighting_scheme calc
_refine_ls_wR_factor_gt 0.2977
_refine_ls_wR_factor_ref 0.3230
_reflns_number_gt 3825
_reflns_number_total 7576
_reflns_threshold_expression >2sigma(I)
_cod_data_source_file c5cc06111c2.cif
_cod_data_source_block z
_cod_original_cell_volume 2187.5(14)
_cod_original_sg_symbol_H-M P-1
_cod_database_code 7118112

loop_
_symmetry_equiv_pos_as_xyz
'x, y, z'
'-x, -y, -z'

loop_
_atom_site_label
_atom_site_type_symbol
_atom_site_fract_x
_atom_site_fract_y
_atom_site_fract_z
_atom_site_U_iso_or_equiv
_atom_site_adp_type
_atom_site_occupancy
_atom_site_symmetry_multiplicity
_atom_site_calc_flag
_atom_site_refinement_flags
_atom_site_disorder_assembly
_atom_site_disorder_group
O3 O 1.4366(4) 0.5580(4) 0.1608(4) 0.1223(18) Uani 1 1 d . . .
O4 O 1.1709(3) 0.4641(3) -0.0464(3) 0.0742(10) Uani 1 1 d . . .
F8 F 1.3545(3) 0.5284(4) -0.0942(3) 0.1162(13) Uani 1 1 d D . .
F9 F 1.5235(3) 0.6245(4) 0.0356(4) 0.1324(16) Uani 1 1 d D . .
F10 F 1.3063(5) 0.6977(5) 0.0180(7) 0.207(3) Uani 1 1 d D . .
F11 F 1.4752(8) 0.7829(5) 0.1461(5) 0.221(4) Uani 1 1 d D . .
F12 F 1.4501(5) 0.8752(5) 0.0052(6) 0.188(3) Uani 1 1 d D . .
F13 F 1.5714(8) 0.8230(9) 0.0261(13) 0.359(9) Uani 1 1 d DU . .
F14 F 1.4230(13) 0.7265(7) -0.1105(6) 0.367(9) Uani 1 1 d DU . .
C24 C 1.2453(5) 0.4688(5) 0.0411(4) 0.0741(14) Uani 1 1 d . . .
C25 C 1.1835(5) 0.3963(5) 0.0768(4) 0.0723(14) Uani 1 1 d . . .
C26 C 1.0672(4) 0.3445(4) 0.0067(4) 0.0644(13) Uani 1 1 d . . .
C27 C 1.0630(4) 0.3897(4) -0.0658(4) 0.0651(13) Uani 1 1 d . . .
C28 C 0.9708(4) 0.3774(4) -0.1559(4) 0.0646(13) Uani 1 1 d . . .
C29 C 0.9941(5) 0.4106(6) -0.2308(4) 0.0863(17) Uani 1 1 d . . .
H29 H 1.0691 0.4396 -0.2257 0.104 Uiso 1 1 calc R . .
C30 C 0.9080(7) 0.4018(7) -0.3145(5) 0.102(2) Uani 1 1 d . . .
H30 H 0.9253 0.4247 -0.3651 0.123 Uiso 1 1 calc R . .
C31 C 0.7982(6) 0.3597(6) -0.3223(5) 0.096(2) Uani 1 1 d . . .
H31 H 0.7403 0.3546 -0.3778 0.116 Uiso 1 1 calc R . .
C32 C 0.7732(5) 0.3250(6) -0.2488(5) 0.0921(18) Uani 1 1 d . . .
H32 H 0.6977 0.2945 -0.2553 0.110 Uiso 1 1 calc R . .
C33 C 0.8585(5) 0.3348(5) -0.1648(4) 0.0808(16) Uani 1 1 d . . .
H33 H 0.8409 0.3127 -0.1140 0.097 Uiso 1 1 calc R . .
C34 C 0.9691(5) 0.2537(5) 0.0060(4) 0.0700(14) Uani 1 1 d . . .
C35 C 0.9043(6) 0.1465(6) -0.0843(6) 0.107(2) Uani 1 1 d . . .
H35 H 0.9232 0.1334 -0.1430 0.128 Uiso 1 1 calc R . .
C36 C 0.8151(8) 0.0627(8) -0.0865(10) 0.150(4) Uani 1 1 d . . .
H36 H 0.7723 -0.0088 -0.1470 0.180 Uiso 1 1 calc R . .
C37 C 0.7854(9) 0.0808(11) 0.0002(13) 0.160(5) Uani 1 1 d . . .
H37 H 0.7230 0.0214 -0.0026 0.192 Uiso 1 1 calc R . .
C38 C 0.8468(8) 0.1844(11) 0.0889(8) 0.126(3) Uani 1 1 d . . .
H38 H 0.8272 0.1968 0.1472 0.151 Uiso 1 1 calc R . .
C39 C 0.9384(6) 0.2706(7) 0.0913(5) 0.0956(19) Uani 1 1 d . . .
H39 H 0.9808 0.3421 0.1518 0.115 Uiso 1 1 calc R . .
C40 C 1.2321(6) 0.3762(6) 0.1709(4) 0.0865(17) Uani 1 1 d . . .
H40A H 1.1730 0.3490 0.1959 0.104 Uiso 1 1 calc R . .
H40B H 1.2951 0.4490 0.2290 0.104 Uiso 1 1 calc R . .
C41 C 1.2758(7) 0.2870(7) 0.1423(5) 0.112(2) Uani 1 1 d . . .
H41A H 1.2130 0.2139 0.0844 0.134 Uiso 1 1 calc R . .
H41B H 1.3352 0.3140 0.1176 0.134 Uiso 1 1 calc R . .
C42 C 1.3240(7) 0.2683(7) 0.2378(6) 0.130(3) Uani 1 1 d . . .
H42A H 1.3520 0.2134 0.2183 0.194 Uiso 1 1 calc R . .
H42B H 1.2646 0.2390 0.2609 0.194 Uiso 1 1 calc R . .
H42C H 1.3861 0.3406 0.2953 0.194 Uiso 1 1 calc R . .
C43 C 1.3659(6) 0.5413(5) 0.0785(5) 0.0929(18) Uani 1 1 d . . .
C44 C 1.4123(5) 0.5994(6) 0.0108(6) 0.104(2) Uani 1 1 d D . .
C45 C 1.4098(6) 0.7141(6) 0.0412(7) 0.139(3) Uani 1 1 d D . .
C46 C 1.4638(8) 0.7852(7) -0.0106(7) 0.147(3) Uani 1 1 d DU . .
O1 O 0.9704(3) 0.7795(4) 0.4386(3) 0.0863(11) Uani 1 1 d . . .
O2 O 1.0406(5) 0.6797(6) 0.6312(5) 0.148(2) Uani 1 1 d . . .
F1 F 0.8491(5) 0.4824(4) 0.4853(5) 0.170(2) Uani 1 1 d D . .
F2 F 0.8404(4) 0.5484(4) 0.3687(3) 0.1470(19) Uani 1 1 d DU . .
F3 F 0.7962(5) 0.7118(5) 0.5087(7) 0.196(3) Uani 1 1 d DU . .
F4 F 0.8132(7) 0.6296(8) 0.6084(5) 0.240(4) Uani 1 1 d DU . .
F5 F 0.6250(7) 0.4680(15) 0.3370(8) 0.410(11) Uani 1 1 d DU . .
F6 F 0.6403(7) 0.4348(9) 0.4641(13) 0.347(8) Uani 1 1 d D . .
F7 F 0.5861(6) 0.5524(8) 0.4561(8) 0.272(5) Uani 1 1 d DU . .
C1 C 1.0409(5) 0.7783(6) 0.5260(5) 0.0886(18) Uani 1 1 d . . .
C2 C 1.1494(5) 0.8658(6) 0.5665(4) 0.0855(17) Uani 1 1 d . . .
C3 C 1.1490(4) 0.9210(5) 0.4991(4) 0.0710(14) Uani 1 1 d . . .
C4 C 1.0395(4) 0.8688(5) 0.4248(4) 0.0692(13) Uani 1 1 d . . .
C5 C 0.9797(4) 0.8864(5) 0.3373(4) 0.0673(13) Uani 1 1 d . . .
C6 C 0.8754(5) 0.8003(5) 0.2557(4) 0.0791(15) Uani 1 1 d . . .
H6 H 0.8417 0.7291 0.2566 0.095 Uiso 1 1 calc R . .
C7 C 0.8203(6) 0.8173(7) 0.1731(5) 0.0955(19) Uani 1 1 d . . .
H7 H 0.7505 0.7575 0.1178 0.115 Uiso 1 1 calc R . .
C8 C 0.8681(6) 0.9229(7) 0.1716(5) 0.097(2) Uani 1 1 d . . .
H8 H 0.8303 0.9347 0.1157 0.116 Uiso 1 1 calc R . .
C9 C 0.9704(6) 1.0096(6) 0.2519(5) 0.0967(19) Uani 1 1 d . . .
H9 H 1.0024 1.0807 0.2505 0.116 Uiso 1 1 calc R . .
C10 C 1.0278(5) 0.9939(5) 0.3357(4) 0.0811(16) Uani 1 1 d . . .
H10 H 1.0977 1.0541 0.3905 0.097 Uiso 1 1 calc R . .
C11 C 1.2499(5) 1.0131(5) 0.5057(4) 0.0761(15) Uani 1 1 d . . .
C12 C 1.2883(7) 0.9895(7) 0.4259(7) 0.119(2) Uani 1 1 d . . .
H12 H 1.2482 0.9150 0.3696 0.142 Uiso 1 1 calc R . .
C13 C 1.3825(9) 1.0698(11) 0.4247(11) 0.165(4) Uani 1 1 d . . .
H13 H 1.4052 1.0509 0.3689 0.198 Uiso 1 1 calc R . .
C14 C 1.4403(9) 1.1770(12) 0.5075(12) 0.164(4) Uani 1 1 d . . .
H14 H 1.5050 1.2324 0.5092 0.197 Uiso 1 1 calc R . .
C15 C 1.4059(8) 1.2074(8) 0.5912(9) 0.142(4) Uani 1 1 d . . .
H15 H 1.4464 1.2824 0.6468 0.171 Uiso 1 1 calc R . .
C16 C 1.3098(6) 1.1236(6) 0.5902(5) 0.106(2) Uani 1 1 d . . .
H16 H 1.2865 1.1421 0.6457 0.127 Uiso 1 1 calc R . .
C17 C 1.2527(6) 0.8959(7) 0.6626(5) 0.105(2) Uani 1 1 d . . .
H17A H 1.3007 0.9795 0.6998 0.126 Uiso 1 1 calc R . .
H17B H 1.2263 0.8715 0.7118 0.126 Uiso 1 1 calc R . .
C18 C 1.3237(6) 0.8404(7) 0.6326(6) 0.112(2) Uani 1 1 d . . .
H18A H 1.3490 0.8631 0.5822 0.134 Uiso 1 1 calc R . .
H18B H 1.2772 0.7567 0.5979 0.134 Uiso 1 1 calc R . .
C19 C 1.4287(7) 0.8770(9) 0.7325(7) 0.148(3) Uani 1 1 d . . .
H19A H 1.4727 0.8399 0.7119 0.223 Uiso 1 1 calc R . .
H19B H 1.4035 0.8543 0.7823 0.223 Uiso 1 1 calc R . .
H19C H 1.4757 0.9596 0.7658 0.223 Uiso 1 1 calc R . .
C20 C 0.9894(7) 0.6878(8) 0.5555(7) 0.125(3) Uani 1 1 d U . .
C21 C 0.8621(8) 0.5747(7) 0.4698(6) 0.134(3) Uani 1 1 d DU . .
C22 C 0.7837(9) 0.6145(8) 0.5054(7) 0.166(4) Uani 1 1 d DU . .
C23 C 0.6582(10) 0.5177(10) 0.4379(9) 0.205(5) Uani 1 1 d DU . .

loop_
_atom_site_aniso_label
_atom_site_aniso_U_11
_atom_site_aniso_U_22
_atom_site_aniso_U_33
_atom_site_aniso_U_23
_atom_site_aniso_U_13
_atom_site_aniso_U_12
O3 0.092(3) 0.111(4) 0.101(3) 0.039(3) -0.011(3) 0.028(3)
O4 0.071(2) 0.078(2) 0.060(2) 0.0329(18) 0.0174(17) 0.0268(19)
F8 0.096(3) 0.130(3) 0.104(3) 0.046(3) 0.042(2) 0.040(2)
F9 0.071(2) 0.120(3) 0.197(5) 0.069(3) 0.047(3) 0.044(2)
F10 0.131(4) 0.160(5) 0.445(11) 0.194(6) 0.163(6) 0.101(4)
F11 0.328(9) 0.121(4) 0.118(4) 0.022(3) 0.033(5) 0.077(5)
F12 0.193(6) 0.156(5) 0.285(8) 0.153(6) 0.120(5) 0.092(4)
F13 0.226(8) 0.340(13) 0.80(3) 0.438(17) 0.319(13) 0.192(9)
F14 0.70(3) 0.193(8) 0.166(6) 0.120(6) 0.179(11) 0.135(11)
C24 0.072(3) 0.072(3) 0.060(3) 0.028(3) 0.011(3) 0.029(3)
C25 0.083(4) 0.066(3) 0.053(3) 0.020(2) 0.014(3) 0.034(3)
C26 0.076(3) 0.067(3) 0.046(3) 0.024(2) 0.019(2) 0.034(3)
C27 0.066(3) 0.064(3) 0.054(3) 0.020(2) 0.019(2) 0.030(3)
C28 0.076(3) 0.069(3) 0.044(3) 0.022(2) 0.018(2) 0.037(3)
C29 0.083(4) 0.120(5) 0.059(3) 0.046(3) 0.021(3) 0.052(4)
C30 0.111(5) 0.141(6) 0.067(4) 0.059(4) 0.035(4) 0.063(5)
C31 0.100(5) 0.121(5) 0.061(4) 0.035(4) 0.015(3) 0.063(4)
C32 0.076(4) 0.113(5) 0.075(4) 0.032(4) 0.019(3) 0.049(4)
C33 0.083(4) 0.095(4) 0.069(3) 0.040(3) 0.029(3) 0.046(3)
C34 0.081(4) 0.079(4) 0.060(3) 0.038(3) 0.028(3) 0.044(3)
C35 0.110(5) 0.080(4) 0.125(6) 0.044(4) 0.049(5) 0.041(4)
C36 0.125(7) 0.097(6) 0.203(11) 0.081(7) 0.054(7) 0.027(5)
C37 0.108(7) 0.161(10) 0.258(15) 0.164(11) 0.077(9) 0.050(7)
C38 0.113(6) 0.180(9) 0.149(8) 0.123(8) 0.075(6) 0.075(7)
C39 0.105(5) 0.122(5) 0.081(4) 0.059(4) 0.039(4) 0.063(4)
C40 0.100(4) 0.098(4) 0.059(3) 0.037(3) 0.022(3) 0.052(4)
C41 0.140(6) 0.111(5) 0.088(5) 0.045(4) 0.031(4) 0.074(5)
C42 0.129(6) 0.122(6) 0.129(6) 0.065(5) 0.019(5) 0.068(5)
C43 0.082(4) 0.083(4) 0.088(4) 0.037(3) 0.016(4) 0.029(3)
C44 0.069(4) 0.101(5) 0.113(6) 0.042(5) 0.016(4) 0.031(4)
C45 0.102(6) 0.106(6) 0.171(9) 0.080(6) 0.015(6) 0.027(5)
C46 0.152(7) 0.133(8) 0.158(5) 0.085(6) 0.055(7) 0.057(7)
O1 0.072(2) 0.108(3) 0.073(2) 0.050(2) 0.0215(19) 0.034(2)
O2 0.141(4) 0.185(6) 0.130(4) 0.113(4) 0.038(4) 0.062(4)
F1 0.186(5) 0.123(4) 0.213(6) 0.107(4) 0.070(4) 0.066(4)
F2 0.154(4) 0.128(3) 0.094(2) 0.034(3) 0.053(3) 0.014(3)
F3 0.160(5) 0.129(4) 0.373(9) 0.133(5) 0.166(6) 0.085(4)
F4 0.256(8) 0.327(10) 0.151(5) 0.119(6) 0.130(6) 0.110(7)
F5 0.123(6) 0.74(3) 0.220(8) 0.180(14) 0.057(6) 0.097(10)
F6 0.155(6) 0.258(10) 0.65(2) 0.294(14) 0.146(10) 0.060(6)
F7 0.138(6) 0.239(9) 0.380(13) 0.133(9) 0.105(7) 0.037(6)
C1 0.076(4) 0.124(5) 0.070(4) 0.054(4) 0.025(3) 0.046(4)
C2 0.081(4) 0.117(5) 0.058(3) 0.038(3) 0.024(3) 0.052(4)
C3 0.065(3) 0.088(4) 0.048(3) 0.022(3) 0.017(2) 0.035(3)
C4 0.067(3) 0.078(3) 0.053(3) 0.026(3) 0.022(3) 0.029(3)
C5 0.061(3) 0.084(4) 0.049(3) 0.023(3) 0.017(2) 0.037(3)
C6 0.074(3) 0.090(4) 0.059(3) 0.030(3) 0.016(3) 0.035(3)
C7 0.086(4) 0.109(5) 0.066(4) 0.028(3) 0.010(3) 0.045(4)
C8 0.106(5) 0.113(5) 0.067(4) 0.037(4) 0.015(4) 0.063(4)
C9 0.115(5) 0.089(4) 0.087(4) 0.045(4) 0.032(4) 0.052(4)
C10 0.080(4) 0.077(4) 0.072(4) 0.032(3) 0.018(3) 0.034(3)
C11 0.063(3) 0.087(4) 0.059(3) 0.024(3) 0.011(3) 0.032(3)
C12 0.106(5) 0.113(6) 0.120(6) 0.040(5) 0.060(5) 0.036(5)
C13 0.116(7) 0.158(9) 0.211(11) 0.079(9) 0.099(8) 0.036(7)
C14 0.091(6) 0.154(10) 0.197(12) 0.087(10) 0.034(8) 0.017(6)
C15 0.097(6) 0.096(6) 0.138(8) 0.042(6) -0.023(5) 0.008(5)
C16 0.091(5) 0.098(5) 0.085(4) 0.023(4) 0.007(4) 0.037(4)
C17 0.101(5) 0.144(6) 0.070(4) 0.053(4) 0.023(3) 0.061(5)
C18 0.102(5) 0.129(6) 0.093(5) 0.041(4) 0.021(4) 0.065(5)
C19 0.117(6) 0.212(10) 0.143(7) 0.104(7) 0.034(5) 0.097(7)
C20 0.126(5) 0.164(7) 0.120(6) 0.105(5) 0.047(4) 0.071(4)
C21 0.155(6) 0.150(7) 0.112(3) 0.090(5) 0.059(4) 0.056(5)
C22 0.166(8) 0.196(9) 0.171(6) 0.133(8) 0.088(7) 0.063(7)
C23 0.159(9) 0.235(16) 0.233(9) 0.156(10) 0.087(9) 0.058(6)

loop_
_atom_type_symbol
_atom_type_description
_atom_type_scat_dispersion_real
_atom_type_scat_dispersion_imag
_atom_type_scat_source
C C 0.0033 0.0016 'International Tables Vol C Tables 4.2.6.8 and 6.1.1.4'
H H 0.0000 0.0000 'International Tables Vol C Tables 4.2.6.8 and 6.1.1.4'
O O 0.0106 0.0060 'International Tables Vol C Tables 4.2.6.8 and 6.1.1.4'
F F 0.0171 0.0103 'International Tables Vol C Tables 4.2.6.8 and 6.1.1.4'

loop_
_geom_angle_atom_site_label_1
_geom_angle_atom_site_label_2
_geom_angle_atom_site_label_3
_geom_angle
_geom_angle_site_symmetry_1
_geom_angle_site_symmetry_3
C27 O4 C24 107.3(4) . .
O4 C24 C25 109.4(5) . .
O4 C24 C43 118.8(5) . .
C25 C24 C43 131.9(5) . .
C24 C25 C26 106.4(4) . .
C24 C25 C40 126.6(5) . .
C26 C25 C40 127.0(5) . .
C27 C26 C25 106.8(5) . .
C27 C26 C34 126.3(5) . .
C25 C26 C34 126.9(5) . .
O4 C27 C26 110.2(4) . .
O4 C27 C28 114.6(4) . .
C26 C27 C28 135.3(5) . .
C29 C28 C33 118.5(5) . .
C29 C28 C27 120.9(5) . .
C33 C28 C27 120.6(5) . .
C28 C29 C30 121.1(6) . .
C28 C29 H29 119.4 . .
C30 C29 H29 119.4 . .
C31 C30 C29 119.7(6) . .
C31 C30 H30 120.1 . .
C29 C30 H30 120.1 . .
C30 C31 C32 119.9(6) . .
C30 C31 H31 120.1 . .
C32 C31 H31 120.1 . .
C31 C32 C33 120.7(6) . .
C31 C32 H32 119.7 . .
C33 C32 H32 119.7 . .
C32 C33 C28 120.1(6) . .
C32 C33 H33 120.0 . .
C28 C33 H33 120.0 . .
C39 C34 C35 118.6(6) . .
C39 C34 C26 122.5(5) . .
C35 C34 C26 118.9(5) . .
C36 C35 C34 120.0(9) . .
C36 C35 H35 120.0 . .
C34 C35 H35 120.0 . .
C35 C36 C37 120.9(10) . .
C35 C36 H36 119.6 . .
C37 C36 H36 119.6 . .
C38 C37 C36 120.3(9) . .
C38 C37 H37 119.9 . .
C36 C37 H37 119.9 . .
C37 C38 C39 118.9(9) . .
C37 C38 H38 120.6 . .
C39 C38 H38 120.6 . .
C38 C39 C34 121.4(8) . .
C38 C39 H39 119.3 . .
C34 C39 H39 119.3 . .
C25 C40 C41 112.1(5) . .
C25 C40 H40A 109.2 . .
C41 C40 H40A 109.2 . .
C25 C40 H40B 109.2 . .
C41 C40 H40B 109.2 . .
H40A C40 H40B 107.9 . .
C42 C41 C40 111.1(6) . .
C42 C41 H41A 109.4 . .
C40 C41 H41A 109.4 . .
C42 C41 H41B 109.4 . .
C40 C41 H41B 109.4 . .
H41A C41 H41B 108.0 . .
C41 C42 H42A 109.5 . .
C41 C42 H42B 109.5 . .
H42A C42 H42B 109.5 . .
C41 C42 H42C 109.5 . .
H42A C42 H42C 109.5 . .
H42B C42 H42C 109.5 . .
O3 C43 C24 122.8(6) . .
O3 C43 C44 117.0(6) . .
C24 C43 C44 120.2(5) . .
F8 C44 F9 106.7(6) . .
F8 C44 C45 113.2(6) . .
F9 C44 C45 106.5(5) . .
F8 C44 C43 111.5(5) . .
F9 C44 C43 110.1(5) . .
C45 C44 C43 108.8(6) . .
F10 C45 F11 110.6(9) . .
F10 C45 C46 108.8(7) . .
F11 C45 C46 103.0(6) . .
F10 C45 C44 110.5(6) . .
F11 C45 C44 109.5(6) . .
C46 C45 C44 114.2(7) . .
F14 C46 F13 107.9(10) . .
F14 C46 F12 106.6(8) . .
F13 C46 F12 105.0(7) . .
F14 C46 C45 111.4(8) . .
F13 C46 C45 111.4(8) . .
F12 C46 C45 114.1(7) . .
C4 O1 C1 105.9(4) . .
C2 C1 O1 109.9(5) . .
C2 C1 C20 132.9(6) . .
O1 C1 C20 117.2(6) . .
C1 C2 C3 106.7(5) . .
C1 C2 C17 127.1(6) . .
C3 C2 C17 126.2(6) . .
C4 C3 C2 107.1(5) . .
C4 C3 C11 126.9(5) . .
C2 C3 C11 125.9(5) . .
C3 C4 O1 110.3(5) . .
C3 C4 C5 135.4(5) . .
O1 C4 C5 114.3(4) . .
C6 C5 C10 118.5(5) . .
C6 C5 C4 121.6(5) . .
C10 C5 C4 119.9(5) . .
C7 C6 C5 121.1(6) . .
C7 C6 H6 119.4 . .
C5 C6 H6 119.4 . .
C6 C7 C8 120.1(6) . .
C6 C7 H7 119.9 . .
C8 C7 H7 119.9 . .
C9 C8 C7 119.8(6) . .
C9 C8 H8 120.1 . .
C7 C8 H8 120.1 . .
C8 C9 C10 121.0(6) . .
C8 C9 H9 119.5 . .
C10 C9 H9 119.5 . .
C9 C10 C5 119.5(5) . .
C9 C10 H10 120.3 . .
C5 C10 H10 120.3 . .
C12 C11 C16 118.3(7) . .
C12 C11 C3 119.3(6) . .
C16 C11 C3 122.4(6) . .
C11 C12 C13 123.9(9) . .
C11 C12 H12 118.1 . .
C13 C12 H12 118.1 . .
C14 C13 C12 117.3(10) . .
C14 C13 H13 121.4 . .
C12 C13 H13 121.4 . .
C13 C14 C15 122.0(10) . .
C13 C14 H14 119.0 . .
C15 C14 H14 119.0 . .
C16 C15 C14 119.3(9) . .
C16 C15 H15 120.3 . .
C14 C15 H15 120.3 . .
C11 C16 C15 119.2(8) . .
C11 C16 H16 120.4 . .
C15 C16 H16 120.4 . .
C18 C17 C2 113.0(5) . .
C18 C17 H17A 109.0 . .
C2 C17 H17A 109.0 . .
C18 C17 H17B 109.0 . .
C2 C17 H17B 109.0 . .
H17A C17 H17B 107.8 . .
C17 C18 C19 110.6(6) . .
C17 C18 H18A 109.5 . .
C19 C18 H18A 109.5 . .
C17 C18 H18B 109.5 . .
C19 C18 H18B 109.5 . .
H18A C18 H18B 108.1 . .
C18 C19 H19A 109.5 . .
C18 C19 H19B 109.5 . .
H19A C19 H19B 109.5 . .
C18 C19 H19C 109.5 . .
H19A C19 H19C 109.5 . .
H19B C19 H19C 109.5 . .
O2 C20 C1 123.4(8) . .
O2 C20 C21 116.1(7) . .
C1 C20 C21 119.5(6) . .
F2 C21 F1 109.3(7) . .
F2 C21 C22 113.1(7) . .
F1 C21 C22 107.3(7) . .
F2 C21 C20 114.3(6) . .
F1 C21 C20 111.5(7) . .
C22 C21 C20 101.0(7) . .
F3 C22 F4 106.1(10) . .
F3 C22 C21 115.3(7) . .
F4 C22 C21 104.8(8) . .
F3 C22 C23 112.4(9) . .
F4 C22 C23 108.3(8) . .
C21 C22 C23 109.5(9) . .
F5 C23 F6 103.8(10) . .
F5 C23 F7 107.5(10) . .
F6 C23 F7 104.5(9) . .
F5 C23 C22 117.6(10) . .
F6 C23 C22 110.5(9) . .
F7 C23 C22 112.0(10) . .

loop_
_geom_bond_atom_site_label_1
_geom_bond_atom_site_label_2
_geom_bond_distance
_geom_bond_site_symmetry_2
O3 C43 1.211(7) .
O4 C27 1.357(6) .
O4 C24 1.364(6) .
F8 C44 1.334(6) .
F9 C44 1.349(6) .
F10 C45 1.280(7) .
F11 C45 1.338(7) .
F12 C46 1.276(7) .
F13 C46 1.262(7) .
F14 C46 1.256(7) .
C24 C25 1.388(8) .
C24 C43 1.428(8) .
C25 C26 1.403(7) .
C25 C40 1.499(7) .
C26 C27 1.371(7) .
C26 C34 1.471(7) .
C27 C28 1.470(7) .
C28 C29 1.363(7) .
C28 C33 1.388(7) .
C29 C30 1.387(8) .
C29 H29 0.9300 .
C30 C31 1.362(9) .
C30 H30 0.9300 .
C31 C32 1.363(9) .
C31 H31 0.9300 .
C32 C33 1.377(8) .
C32 H32 0.9300 .
C33 H33 0.9300 .
C34 C39 1.375(8) .
C34 C35 1.392(8) .
C35 C36 1.334(11) .
C35 H35 0.9300 .
C36 C37 1.388(15) .
C36 H36 0.9300 .
C37 C38 1.354(14) .
C37 H37 0.9300 .
C38 C39 1.371(11) .
C38 H38 0.9300 .
C39 H39 0.9300 .
C40 C41 1.537(9) .
C40 H40A 0.9700 .
C40 H40B 0.9700 .
C41 C42 1.504(9) .
C41 H41A 0.9700 .
C41 H41B 0.9700 .
C42 H42A 0.9600 .
C42 H42B 0.9600 .
C42 H42C 0.9600 .
C43 C44 1.564(10) .
C44 C45 1.517(8) .
C45 C46 1.514(8) .
O1 C4 1.369(6) .
O1 C1 1.381(6) .
O2 C20 1.193(8) .
F1 C21 1.317(7) .
F2 C21 1.308(7) .
F3 C22 1.274(8) .
F4 C22 1.358(8) .
F5 C23 1.267(8) .
F6 C23 1.274(8) .
F7 C23 1.285(8) .
C1 C2 1.357(8) .
C1 C20 1.447(10) .
C2 C3 1.406(8) .
C2 C17 1.514(8) .
C3 C4 1.352(7) .
C3 C11 1.463(8) .
C4 C5 1.452(7) .
C5 C6 1.374(7) .
C5 C10 1.402(8) .
C6 C7 1.367(8) .
C6 H6 0.9300 .
C7 C8 1.379(9) .
C7 H7 0.9300 .
C8 C9 1.355(9) .
C8 H8 0.9300 .
C9 C10 1.382(8) .
C9 H9 0.9300 .
C10 H10 0.9300 .
C11 C12 1.377(9) .
C11 C16 1.385(8) .
C12 C13 1.378(11) .
C12 H12 0.9300 .
C13 C14 1.348(15) .
C13 H13 0.9300 .
C14 C15 1.401(14) .
C14 H14 0.9300 .
C15 C16 1.402(12) .
C15 H15 0.9300 .
C16 H16 0.9300 .
C17 C18 1.496(9) .
C17 H17A 0.9700 .
C17 H17B 0.9700 .
C18 C19 1.531(9) .
C18 H18A 0.9700 .
C18 H18B 0.9700 .
C19 H19A 0.9600 .
C19 H19B 0.9600 .
C19 H19C 0.9600 .
C20 C21 1.658(12) .
C21 C22 1.492(8) .
C22 C23 1.540(9) .

loop_
_geom_torsion_atom_site_label_1
_geom_torsion_atom_site_label_2
_geom_torsion_atom_site_label_3
_geom_torsion_atom_site_label_4
_geom_torsion
_geom_torsion_site_symmetry_1
_geom_torsion_site_symmetry_2
_geom_torsion_site_symmetry_3
_geom_torsion_site_symmetry_4
C27 O4 C24 C25 0.2(6) . . . .
C27 O4 C24 C43 179.6(5) . . . .
O4 C24 C25 C26 0.9(6) . . . .
C43 C24 C25 C26 -178.4(6) . . . .
O4 C24 C25 C40 -179.9(5) . . . .
C43 C24 C25 C40 0.8(10) . . . .
C24 C25 C26 C27 -1.7(6) . . . .
C40 C25 C26 C27 179.1(5) . . . .
C24 C25 C26 C34 174.6(5) . . . .
C40 C25 C26 C34 -4.5(9) . . . .
C24 O4 C27 C26 -1.3(6) . . . .
C24 O4 C27 C28 177.9(4) . . . .
C25 C26 C27 O4 1.9(6) . . . .
C34 C26 C27 O4 -174.5(5) . . . .
C25 C26 C27 C28 -177.1(5) . . . .
C34 C26 C27 C28 6.6(9) . . . .
O4 C27 C28 C29 18.1(7) . . . .
C26 C27 C28 C29 -162.9(6) . . . .
O4 C27 C28 C33 -160.0(5) . . . .
C26 C27 C28 C33 18.9(9) . . . .
C33 C28 C29 C30 -0.2(9) . . . .
C27 C28 C29 C30 -178.4(6) . . . .
C28 C29 C30 C31 0.2(11) . . . .
C29 C30 C31 C32 -0.8(11) . . . .
C30 C31 C32 C33 1.6(10) . . . .
C31 C32 C33 C28 -1.7(9) . . . .
C29 C28 C33 C32 1.0(9) . . . .
C27 C28 C33 C32 179.1(5) . . . .
C27 C26 C34 C39 -121.7(6) . . . .
C25 C26 C34 C39 62.6(8) . . . .
C27 C26 C34 C35 58.0(8) . . . .
C25 C26 C34 C35 -117.7(6) . . . .
C39 C34 C35 C36 -0.4(10) . . . .
C26 C34 C35 C36 179.8(7) . . . .
C34 C35 C36 C37 0.2(14) . . . .
C35 C36 C37 C38 0.0(16) . . . .
C36 C37 C38 C39 0.0(15) . . . .
C37 C38 C39 C34 -0.3(12) . . . .
C35 C34 C39 C38 0.5(9) . . . .
C26 C34 C39 C38 -179.8(6) . . . .
C24 C25 C40 C41 -82.0(8) . . . .
C26 C25 C40 C41 97.0(7) . . . .
C25 C40 C41 C42 -180.0(6) . . . .
O4 C24 C43 O3 173.4(6) . . . .
C25 C24 C43 O3 -7.3(11) . . . .
O4 C24 C43 C44 -8.8(9) . . . .
C25 C24 C43 C44 170.5(6) . . . .
O3 C43 C44 F8 139.7(6) . . . .
C24 C43 C44 F8 -38.2(8) . . . .
O3 C43 C44 F9 21.6(9) . . . .
C24 C43 C44 F9 -156.3(6) . . . .
O3 C43 C44 C45 -94.8(7) . . . .
C24 C43 C44 C45 87.3(7) . . . .
F8 C44 C45 F10 61.8(9) . . . .
F9 C44 C45 F10 178.6(7) . . . .
C43 C44 C45 F10 -62.7(8) . . . .
F8 C44 C45 F11 -176.2(7) . . . .
F9 C44 C45 F11 -59.3(9) . . . .
C43 C44 C45 F11 59.3(8) . . . .
F8 C44 C45 C46 -61.3(8) . . . .
F9 C44 C45 C46 55.6(8) . . . .
C43 C44 C45 C46 174.2(6) . . . .
F10 C45 C46 F14 -72.3(11) . . . .
F11 C45 C46 F14 170.4(10) . . . .
C44 C45 C46 F14 51.7(11) . . . .
F10 C45 C46 F13 167.2(9) . . . .
F11 C45 C46 F13 49.8(11) . . . .
C44 C45 C46 F13 -68.9(10) . . . .
F10 C45 C46 F12 48.5(10) . . . .
F11 C45 C46 F12 -68.8(9) . . . .
C44 C45 C46 F12 172.5(7) . . . .
C4 O1 C1 C2 1.4(7) . . . .
C4 O1 C1 C20 -177.5(6) . . . .
O1 C1 C2 C3 -2.9(7) . . . .
C20 C1 C2 C3 175.8(8) . . . .
O1 C1 C2 C17 179.4(6) . . . .
C20 C1 C2 C17 -1.9(13) . . . .
C1 C2 C3 C4 3.3(7) . . . .
C17 C2 C3 C4 -179.0(6) . . . .
C1 C2 C3 C11 -173.7(6) . . . .
C17 C2 C3 C11 4.0(10) . . . .
C2 C3 C4 O1 -2.5(6) . . . .
C11 C3 C4 O1 174.4(5) . . . .
C2 C3 C4 C5 176.3(6) . . . .
C11 C3 C4 C5 -6.8(10) . . . .
C1 O1 C4 C3 0.7(6) . . . .
C1 O1 C4 C5 -178.4(5) . . . .
C3 C4 C5 C6 160.8(6) . . . .
O1 C4 C5 C6 -20.4(7) . . . .
C3 C4 C5 C10 -19.9(9) . . . .
O1 C4 C5 C10 158.9(5) . . . .
C10 C5 C6 C7 1.4(8) . . . .
C4 C5 C6 C7 -179.3(5) . . . .
C5 C6 C7 C8 -1.2(10) . . . .
C6 C7 C8 C9 0.6(11) . . . .
C7 C8 C9 C10 -0.1(11) . . . .
C8 C9 C10 C5 0.3(10) . . . .
C6 C5 C10 C9 -1.0(9) . . . .
C4 C5 C10 C9 179.8(5) . . . .
C4 C3 C11 C12 -66.1(9) . . . .
C2 C3 C11 C12 110.2(7) . . . .
C4 C3 C11 C16 114.6(7) . . . .
C2 C3 C11 C16 -69.0(8) . . . .
C16 C11 C12 C13 -0.5(12) . . . .
C3 C11 C12 C13 -179.8(8) . . . .
C11 C12 C13 C14 0.8(16) . . . .
C12 C13 C14 C15 -1.1(18) . . . .
C13 C14 C15 C16 1.3(17) . . . .
C12 C11 C16 C15 0.6(10) . . . .
C3 C11 C16 C15 179.9(6) . . . .
C14 C15 C16 C11 -1.0(13) . . . .
C1 C2 C17 C18 93.5(9) . . . .
C3 C2 C17 C18 -83.8(9) . . . .
C2 C17 C18 C19 178.2(7) . . . .
C2 C1 C20 O2 3.6(15) . . . .
O1 C1 C20 O2 -177.7(8) . . . .
C2 C1 C20 C21 -164.3(8) . . . .
O1 C1 C20 C21 14.4(11) . . . .
O2 C20 C21 F2 -139.7(9) . . . .
C1 C20 C21 F2 29.0(12) . . . .
O2 C20 C21 F1 -15.2(12) . . . .
C1 C20 C21 F1 153.6(8) . . . .
O2 C20 C21 C22 98.5(9) . . . .
C1 C20 C21 C22 -92.7(8) . . . .
F2 C21 C22 F3 -67.9(11) . . . .
F1 C21 C22 F3 171.4(8) . . . .
C20 C21 C22 F3 54.6(9) . . . .
F2 C21 C22 F4 175.9(7) . . . .
F1 C21 C22 F4 55.2(10) . . . .
C20 C21 C22 F4 -61.6(8) . . . .
F2 C21 C22 C23 60.0(9) . . . .
F1 C21 C22 C23 -60.7(9) . . . .
C20 C21 C22 C23 -177.5(6) . . . .
F3 C22 C23 F5 82.8(14) . . . .
F4 C22 C23 F5 -160.4(12) . . . .
C21 C22 C23 F5 -46.8(13) . . . .
F3 C22 C23 F6 -158.4(10) . . . .
F4 C22 C23 F6 -41.6(13) . . . .
C21 C22 C23 F6 72.0(11) . . . .
F3 C22 C23 F7 -42.4(12) . . . .
F4 C22 C23 F7 74.4(12) . . . .
C21 C22 C23 F7 -172.0(9) . . . .
